data_4038990
loop_
_publ_author_name
'Numez Avila, Aaron Gabriel'
'Desch\^enes-Simard, Beno\^it'
'Arnold, Joseph E.'
'Morency, Mathieu'
'Chartrand, Daniel'
'Maris, Thierry'
'Berger, Gilles'
'Day, Graham M.'
'Hanessian, Stephen'
'Wuest, James D.'

_publ_contact_author_id_orcid 0000-0001-9731-4046
_publ_section_title
;
 Surprising Chemistry of 6.Azidotetrazolo[5,1.a]phthalazine: What a
 Purported Natural Product Reveals about the Polymorphism of Explosives
;
_journal_name_full 'Journal of Organic Chemistry'
_journal_page_first 6680
_journal_page_last 6694
_journal_paper_doi 10.1021/acs.joc.2c00369
_journal_volume 87
_journal_year 2022
_chemical_absolute_configuration ad
_chemical_formula_moiety 'C8 H4 N8'
_chemical_formula_sum 'C8 H4 N8'
_chemical_formula_weight 212.19
_chemical_name_common 6-Azidotetrazolo(5,1-a)phthalazine
_chemical_name_systematic 6-azido-4H-tetrazolo[5,1-a]phthalazine
_space_group_crystal_system orthorhombic
_space_group_IT_number 19
_space_group_name_Hall 'P 2ac 2ab'
_space_group_name_H-M_alt 'P 21 21 21'
_atom_sites_solution_hydrogens difmap
_atom_sites_solution_primary dual
_audit_contact_author_email thierry.maris@umontreal.ca
_audit_contact_author_name 'Thierry Maris'
_audit_contact_author_phone '+1 514 340 4711 2579'
_audit_creation_date 2021-01-29
_audit_creation_method
;
Olex2 1.3
(compiled 2020.11.12 svn.r5f609507 for OlexSys, GUI svn.r6226)
;
_cell_angle_alpha 90
_cell_angle_beta 90
_cell_angle_gamma 90
_cell_formula_units_Z 4
_cell_length_a 4.9738(2)
_cell_length_b 12.2716(4)
_cell_length_c 14.6059(5)
_cell_measurement_reflns_used 9939
_cell_measurement_temperature 150
_cell_measurement_theta_max 60.559
_cell_measurement_theta_min 5.271
_cell_volume 891.49(6)
_computing_cell_refinement
;
SAINT (2013) V8.40B; Integration Software for Single Crystal Data.
Bruker AXS Inc., Madison, WI 53719-1173.
;
_computing_data_collection
;
APEX 3 (2019) Bruker AXS Inc., Madison, WI 53719-1173.
;
_computing_data_reduction
;
SAINT (2013) V8.40B; Integration Software for Single Crystal Data.
Bruker AXS Inc., Madison, WI 53719-1173.
;
_computing_molecular_graphics 'Olex2 1.3 (Dolomanov et al., 2009)'
_computing_publication_material 'Olex2 1.3 (Dolomanov et al., 2009)'
_computing_structure_refinement 'XL  (Sheldrick, 2008)'
_computing_structure_solution 'SHELXT 2018/2 (Sheldrick, 2018)'
_diffrn_ambient_temperature 150
_diffrn_detector 'CMOS Area detector'
_diffrn_detector_area_resol_mean 10.42
_diffrn_detector_type 'Bruker CMOS Photon III '
_diffrn_measured_fraction_theta_full 0.992
_diffrn_measured_fraction_theta_max 0.993
_diffrn_measurement_device 'k-geometry diffractometer'
_diffrn_measurement_device_type 'Bruker Venture Metaljet'
_diffrn_measurement_method '\w and \f scans'
_diffrn_radiation_collimation 'Focusing mirrors'
_diffrn_radiation_monochromator 'Helios MX Mirror Optics'
_diffrn_radiation_probe x-ray
_diffrn_radiation_type 'Ga K\a'
_diffrn_radiation_wavelength 1.34139
_diffrn_reflns_av_R_equivalents 0.0439
_diffrn_reflns_av_unetI/netI 0.0221
_diffrn_reflns_Laue_measured_fraction_full 0.992
_diffrn_reflns_Laue_measured_fraction_max 0.993
_diffrn_reflns_limit_h_max 6
_diffrn_reflns_limit_h_min -6
_diffrn_reflns_limit_k_max 15
_diffrn_reflns_limit_k_min -15
_diffrn_reflns_limit_l_max 18
_diffrn_reflns_limit_l_min -18
_diffrn_reflns_number 20317
_diffrn_reflns_point_group_measured_fraction_full 0.992
_diffrn_reflns_point_group_measured_fraction_max 0.994
_diffrn_reflns_theta_full 53.594
_diffrn_reflns_theta_max 60.593
_diffrn_reflns_theta_min 4.093
_diffrn_source 'Metal Jet'
_diffrn_source_current 2.85
_diffrn_source_power 0.199215
_diffrn_source_target Ga
_diffrn_source_type 'Gallium Liquid Metal Jet Source'
_diffrn_source_voltage 69.9
_exptl_absorpt_coefficient_mu 0.601
_exptl_absorpt_correction_T_max 0.5163
_exptl_absorpt_correction_T_min 0.4139
_exptl_absorpt_correction_type multi-scan
_exptl_absorpt_process_details
;
SADABS-2016/2 (Bruker,2016/2) was used for absorption correction.
wR2(int) was 0.1130 before and 0.0628 after correction.
The Ratio of minimum to maximum transmission is 0.8017.
The \l/2 correction factor is Not present.
;
_exptl_crystal_colour 'clear light orange'
_exptl_crystal_colour_lustre clear
_exptl_crystal_colour_modifier light
_exptl_crystal_colour_primary orange
_exptl_crystal_density_diffrn 1.581
_exptl_crystal_description needle
_exptl_crystal_F_000 432
_exptl_crystal_size_max 0.428
_exptl_crystal_size_mid 0.045
_exptl_crystal_size_min 0.045
_refine_diff_density_max 0.155
_refine_diff_density_min -0.151
_refine_diff_density_rms 0.034
_refine_ls_abs_structure_details
;
 Flack x determined using 770 quotients [(I+)-(I-)]/[(I+)+(I-)]
 (Parsons, Flack and Wagner, Acta Cryst. B69 (2013) 249-259).
;
_refine_ls_abs_structure_Flack 0.00(15)
_refine_ls_extinction_coef .
_refine_ls_extinction_method none
_refine_ls_goodness_of_fit_ref 1.035
_refine_ls_hydrogen_treatment refall
_refine_ls_matrix_type full
_refine_ls_number_parameters 161
_refine_ls_number_reflns 2039
_refine_ls_number_restraints 0
_refine_ls_restrained_S_all 1.035
_refine_ls_R_factor_all 0.0290
_refine_ls_R_factor_gt 0.0271
_refine_ls_shift/su_max 0.000
_refine_ls_shift/su_mean 0.000
_refine_ls_structure_factor_coef Fsqd
_refine_ls_weighting_details 'w=1/[\s^2^(Fo^2^)+(0.0496P)^2^+0.0660P] where P=(Fo^2^+2Fc^2^)/3'
_refine_ls_weighting_scheme calc
_refine_ls_wR_factor_gt 0.0737
_refine_ls_wR_factor_ref 0.0755
_reflns_Friedel_coverage 0.678
_reflns_Friedel_fraction_full 0.992
_reflns_Friedel_fraction_max 0.994
_reflns_number_gt 1940
_reflns_number_total 2039
_reflns_threshold_expression 'I > 2\s(I)'
_cod_data_source_file jw2275.cif
_cod_data_source_block jw2275
_cod_database_code 4038990

loop_
_space_group_symop_id
_space_group_symop_operation_xyz
1 'x, y, z'
2 '-x+1/2, -y, z+1/2'
3 '-x, y+1/2, -z+1/2'
4 'x+1/2, -y+1/2, -z'

loop_
_atom_site_label
_atom_site_type_symbol
_atom_site_fract_x
_atom_site_fract_y
_atom_site_fract_z
_atom_site_U_iso_or_equiv
_atom_site_adp_type
_atom_site_occupancy
_atom_site_site_symmetry_order
_atom_site_calc_flag
_atom_site_refinement_flags_posn
_atom_site_refinement_flags_adp
_atom_site_refinement_flags_occupancy
_atom_site_disorder_assembly
_atom_site_disorder_group
N1 N 0.6110(3) 0.45973(11) 0.76317(9) 0.0395(3) Uani 1 1 d . . . . .
N2 N 0.8170(3) 0.38730(12) 0.77129(10) 0.0430(3) Uani 1 1 d . . . . .
N3 N 0.8844(3) 0.34589(11) 0.69271(10) 0.0396(3) Uani 1 1 d . . . . .
N4 N 0.7190(2) 0.39262(10) 0.63135(9) 0.0331(3) Uani 1 1 d . . . . .
N5 N 0.7274(3) 0.36589(10) 0.54071(9) 0.0338(3) Uani 1 1 d . . . . .
N6 N 0.5344(3) 0.39881(11) 0.39847(9) 0.0371(3) Uani 1 1 d . . . . .
N7 N 0.7257(3) 0.34272(11) 0.36739(9) 0.0369(3) Uani 1 1 d . . . . .
N8 N 0.8826(3) 0.29587(12) 0.32912(11) 0.0455(4) Uani 1 1 d . . . . .
C1 C 0.5522(3) 0.46215(12) 0.67513(10) 0.0328(3) Uani 1 1 d . . . . .
C2 C 0.3606(3) 0.52199(12) 0.62123(10) 0.0310(3) Uani 1 1 d . . . . .
C3 C 0.1862(3) 0.60045(13) 0.65788(11) 0.0352(3) Uani 1 1 d . . . . .
H3 H 0.193(4) 0.6172(17) 0.7233(14) 0.044(5) Uiso 1 1 d . . . . .
C4 C 0.0124(3) 0.65449(13) 0.59977(12) 0.0380(4) Uani 1 1 d . . . . .
H4 H -0.103(4) 0.7110(17) 0.6209(12) 0.041(5) Uiso 1 1 d . . . . .
C5 C 0.0099(3) 0.63176(13) 0.50596(12) 0.0381(4) Uani 1 1 d . . . . .
H5 H -0.112(4) 0.6679(16) 0.4652(13) 0.039(5) Uiso 1 1 d . . . . .
C6 C 0.1818(3) 0.55488(13) 0.46927(11) 0.0345(3) Uani 1 1 d . . . . .
H6 H 0.183(4) 0.5410(16) 0.4069(13) 0.034(4) Uiso 1 1 d . . . . .
C7 C 0.3593(3) 0.49894(11) 0.52685(10) 0.0307(3) Uani 1 1 d . . . . .
C8 C 0.5494(3) 0.41843(12) 0.49260(11) 0.0316(3) Uani 1 1 d . . . . .

loop_
_atom_site_aniso_label
_atom_site_aniso_U_11
_atom_site_aniso_U_22
_atom_site_aniso_U_33
_atom_site_aniso_U_23
_atom_site_aniso_U_13
_atom_site_aniso_U_12
N1 0.0425(7) 0.0368(7) 0.0392(7) 0.0015(5) -0.0066(6) 0.0018(6)
N2 0.0467(8) 0.0369(7) 0.0455(8) 0.0018(6) -0.0108(6) 0.0009(6)
N3 0.0375(7) 0.0330(6) 0.0482(7) 0.0025(6) -0.0099(6) 0.0012(6)
N4 0.0297(6) 0.0288(6) 0.0409(7) 0.0021(5) -0.0041(5) -0.0007(5)
N5 0.0315(6) 0.0296(6) 0.0402(7) 0.0000(5) 0.0005(5) -0.0002(5)
N6 0.0352(6) 0.0373(6) 0.0389(7) -0.0005(5) 0.0031(5) 0.0045(5)
N7 0.0359(6) 0.0329(6) 0.0420(7) 0.0013(5) 0.0006(6) 0.0005(6)
N8 0.0402(7) 0.0404(7) 0.0557(8) -0.0023(6) 0.0070(7) 0.0054(6)
C1 0.0305(6) 0.0291(6) 0.0388(8) 0.0003(6) -0.0002(6) -0.0034(6)
C2 0.0253(6) 0.0295(6) 0.0381(7) 0.0021(6) 0.0005(5) -0.0044(6)
C3 0.0311(7) 0.0339(7) 0.0406(8) -0.0023(6) 0.0021(6) -0.0015(6)
C4 0.0302(7) 0.0333(7) 0.0505(9) -0.0001(7) 0.0025(7) 0.0026(6)
C5 0.0302(7) 0.0348(8) 0.0492(9) 0.0054(6) -0.0037(7) 0.0010(6)
C6 0.0312(6) 0.0349(7) 0.0372(8) 0.0020(6) -0.0011(6) -0.0029(6)
C7 0.0261(6) 0.0275(6) 0.0384(8) 0.0018(5) 0.0015(6) -0.0042(5)
C8 0.0282(6) 0.0287(6) 0.0380(7) 0.0017(5) 0.0027(6) -0.0038(5)

loop_
_atom_type_symbol
_atom_type_description
_atom_type_scat_dispersion_real
_atom_type_scat_dispersion_imag
_atom_type_scat_source
C C 0.0137 0.0067 'International Tables Vol C Tables 4.2.6.8 and 6.1.1.4'
H H 0.0000 0.0000 'International Tables Vol C Tables 4.2.6.8 and 6.1.1.4'
N N 0.0241 0.0134 'International Tables Vol C Tables 4.2.6.8 and 6.1.1.4'

loop_
_geom_angle_atom_site_label_1
_geom_angle_atom_site_label_2
_geom_angle_atom_site_label_3
_geom_angle
_geom_angle_site_symmetry_1
_geom_angle_site_symmetry_3
C1 N1 N2 105.46(13) . .
N3 N2 N1 111.88(13) . .
N2 N3 N4 105.30(13) . .
N3 N4 N5 121.68(12) . .
N3 N4 C1 109.25(13) . .
C1 N4 N5 129.04(13) . .
C8 N5 N4 112.57(13) . .
N7 N6 C8 114.12(14) . .
N8 N7 N6 171.14(17) . .
N1 C1 N4 108.12(13) . .
N1 C1 C2 133.81(14) . .
N4 C1 C2 118.06(13) . .
C3 C2 C1 123.48(14) . .
C3 C2 C7 120.62(14) . .
C7 C2 C1 115.89(13) . .
C2 C3 H3 119.8(12) . .
C4 C3 C2 118.83(15) . .
C4 C3 H3 121.4(12) . .
C3 C4 H4 121.9(11) . .
C3 C4 C5 120.80(15) . .
C5 C4 H4 117.2(11) . .
C4 C5 H5 121.5(12) . .
C6 C5 C4 120.71(15) . .
C6 C5 H5 117.8(11) . .
C5 C6 H6 120.6(11) . .
C5 C6 C7 119.50(14) . .
C7 C6 H6 119.9(11) . .
C2 C7 C8 118.03(13) . .
C6 C7 C2 119.54(13) . .
C6 C7 C8 122.41(13) . .
N5 C8 N6 118.82(13) . .
N5 C8 C7 126.33(14) . .
N6 C8 C7 114.85(13) . .

loop_
_geom_bond_atom_site_label_1
_geom_bond_atom_site_label_2
_geom_bond_distance
_geom_bond_site_symmetry_2
N1 N2 1.361(2) .
N1 C1 1.319(2) .
N2 N3 1.299(2) .
N3 N4 1.3451(18) .
N4 N5 1.3645(18) .
N4 C1 1.351(2) .
N5 C8 1.301(2) .
N6 N7 1.2591(19) .
N6 C8 1.398(2) .
N7 N8 1.119(2) .
C1 C2 1.438(2) .
C2 C3 1.402(2) .
C2 C7 1.407(2) .
C3 H3 0.98(2) .
C3 C4 1.381(2) .
C4 H4 0.95(2) .
C4 C5 1.398(3) .
C5 H5 0.96(2) .
C5 C6 1.381(2) .
C6 H6 0.927(18) .
C6 C7 1.399(2) .
C7 C8 1.456(2) .

loop_
_geom_torsion_atom_site_label_1
_geom_torsion_atom_site_label_2
_geom_torsion_atom_site_label_3
_geom_torsion_atom_site_label_4
_geom_torsion
_geom_torsion_site_symmetry_1
_geom_torsion_site_symmetry_2
_geom_torsion_site_symmetry_3
_geom_torsion_site_symmetry_4
N1 N2 N3 N4 0.19(18) . . . .
N1 C1 C2 C3 2.1(3) . . . .
N1 C1 C2 C7 -179.01(16) . . . .
N2 N1 C1 N4 0.05(17) . . . .
N2 N1 C1 C2 -178.82(16) . . . .
N2 N3 N4 N5 -178.17(13) . . . .
N2 N3 N4 C1 -0.16(17) . . . .
N3 N4 N5 C8 178.99(13) . . . .
N3 N4 C1 N1 0.07(17) . . . .
N3 N4 C1 C2 179.14(12) . . . .
N4 N5 C8 N6 -179.78(13) . . . .
N4 N5 C8 C7 0.9(2) . . . .
N4 C1 C2 C3 -176.66(13) . . . .
N4 C1 C2 C7 2.21(19) . . . .
N5 N4 C1 N1 177.88(14) . . . .
N5 N4 C1 C2 -3.0(2) . . . .
N7 N6 C8 N5 -10.1(2) . . . .
N7 N6 C8 C7 169.29(13) . . . .
C1 N1 N2 N3 -0.16(18) . . . .
C1 N4 N5 C8 1.4(2) . . . .
C1 C2 C3 C4 179.04(13) . . . .
C1 C2 C7 C6 -179.00(13) . . . .
C1 C2 C7 C8 -0.29(18) . . . .
C2 C3 C4 C5 -0.1(2) . . . .
C2 C7 C8 N5 -1.4(2) . . . .
C2 C7 C8 N6 179.28(12) . . . .
C3 C2 C7 C6 -0.1(2) . . . .
C3 C2 C7 C8 178.61(13) . . . .
C3 C4 C5 C6 -0.2(2) . . . .
C4 C5 C6 C7 0.3(2) . . . .
C5 C6 C7 C2 -0.2(2) . . . .
C5 C6 C7 C8 -178.80(13) . . . .
C6 C7 C8 N5 177.27(14) . . . .
C6 C7 C8 N6 -2.05(19) . . . .
C7 C2 C3 C4 0.2(2) . . . .

_cod_database_fobs_code 4038990
